data_7214249
loop_
_publ_author_name
'Wu, Jing-Yun'
'Yuan, Pin-Ting'
'Hsiao, Cheng-Chu'

_publ_section_title
;
 Positional isomerism of unsymmetrical semirigid ligands toward the
 construction of discrete and infinite coordination architectures of
 zinc(ii) and cadmium(ii) complexes
;
_journal_issue 15
_journal_name_full CrystEngComm
_journal_page_first 3128
_journal_paper_doi 10.1039/c3ce42398k
_journal_volume 16
_journal_year 2014
_chemical_formula_sum 'C15 H10 N2 O4'
_chemical_formula_weight 282.25
_chemical_name_systematic
;
 ?
;
_space_group_IT_number 61
_symmetry_cell_setting orthorhombic
_symmetry_space_group_name_Hall '-P 2ac 2ab'
_symmetry_space_group_name_H-M 'P b c a'
_atom_sites_solution_hydrogens geom
_atom_sites_solution_primary direct
_atom_sites_solution_secondary difmap
_audit_creation_method SHELXL-97
_cell_angle_alpha 90.00
_cell_angle_beta 90.00
_cell_angle_gamma 90.00
_cell_formula_units_Z 8
_cell_length_a 13.5187(7)
_cell_length_b 7.2436(4)
_cell_length_c 26.014(3)
_cell_measurement_reflns_used 1037
_cell_measurement_temperature 150(2)
_cell_measurement_theta_max 29.1621
_cell_measurement_theta_min 2.8064
_cell_volume 2547.4(4)
_computing_cell_refinement
;
CrysAlisPro, Agilent Technologies,
Version 1.171.35.19 (release 27-10-2011 CrysAlis171 .NET)
(compiled Oct 27 2011,15:02:11)
;
_computing_data_collection
;
CrysAlisPro, Agilent Technologies,
Version 1.171.35.19 (release 27-10-2011 CrysAlis171 .NET)
(compiled Oct 27 2011,15:02:11)
;
_computing_data_reduction
;
CrysAlisPro, Agilent Technologies,
Version 1.171.35.19 (release 27-10-2011 CrysAlis171 .NET)
(compiled Oct 27 2011,15:02:11)
;
_computing_structure_refinement 'SHELXL-97 (Sheldrick, 1997)'
_computing_structure_solution 'SHELXS-97 (Sheldrick, 1990)'
_diffrn_ambient_temperature 150(2)
_diffrn_measured_fraction_theta_full 0.999
_diffrn_measured_fraction_theta_max 0.864
_diffrn_measurement_device_type 'Xcalibur, Sapphire3, Gemini'
_diffrn_radiation_monochromator graphite
_diffrn_radiation_source 'Enhance (Mo) X-ray Source'
_diffrn_radiation_type MoK\a
_diffrn_radiation_wavelength 0.71073
_diffrn_reflns_av_R_equivalents 0.0465
_diffrn_reflns_av_sigmaI/netI 0.0644
_diffrn_reflns_limit_h_max 18
_diffrn_reflns_limit_h_min -9
_diffrn_reflns_limit_k_max 9
_diffrn_reflns_limit_k_min -4
_diffrn_reflns_limit_l_max 33
_diffrn_reflns_limit_l_min -32
_diffrn_reflns_number 7391
_diffrn_reflns_theta_full 26.00
_diffrn_reflns_theta_max 29.23
_diffrn_reflns_theta_min 3.01
_exptl_absorpt_coefficient_mu 0.109
_exptl_absorpt_correction_T_max 1.00000
_exptl_absorpt_correction_T_min 0.96705
_exptl_absorpt_correction_type multi-scan
_exptl_absorpt_process_details
;
CrysAlisPro, Agilent Technologies,
Version 1.171.35.19 (release 27-10-2011 CrysAlis171 .NET)
(compiled Oct 27 2011,15:02:11)
Empirical absorption correction using spherical harmonics,
 implemented in SCALE3 ABSPACK scaling algorithm.
;
_exptl_crystal_colour colorless
_exptl_crystal_density_diffrn 1.472
_exptl_crystal_density_method 'not measured'
_exptl_crystal_description plate
_exptl_crystal_F_000 1168
_exptl_crystal_size_max 0.58
_exptl_crystal_size_mid 0.48
_exptl_crystal_size_min 0.02
_refine_diff_density_max 0.294
_refine_diff_density_min -0.233
_refine_diff_density_rms 0.062
_refine_ls_extinction_method none
_refine_ls_goodness_of_fit_ref 1.091
_refine_ls_hydrogen_treatment constr
_refine_ls_matrix_type full
_refine_ls_number_parameters 191
_refine_ls_number_reflns 2982
_refine_ls_number_restraints 0
_refine_ls_restrained_S_all 1.091
_refine_ls_R_factor_all 0.1201
_refine_ls_R_factor_gt 0.0779
_refine_ls_shift/su_max 0.000
_refine_ls_shift/su_mean 0.000
_refine_ls_structure_factor_coef Fsqd
_refine_ls_weighting_details 'calc w=1/[\s^2^(Fo^2^)+(0.0349P)^2^+4.1647P] where P=(Fo^2^+2Fc^2^)/3'
_refine_ls_weighting_scheme calc
_refine_ls_wR_factor_gt 0.1443
_refine_ls_wR_factor_ref 0.1613
_reflns_number_gt 1992
_reflns_number_total 2982
_reflns_threshold_expression >2sigma(I)
_cod_data_source_file c3ce42398k2.cif
_cod_data_source_block HInMe_2_py
_cod_depositor_comments
;
The following automatic conversions were performed:

'_symmetry_cell_setting' value 'Orthorhombic' changed to
'orthorhombic' according to
/usr/data/users/saulius/crontab/automatic-downloads/current/RSC/lib/dictionaries/cif_core.dic
dictionary named 'cif_core.dic' version 2.4.2 from 2011-04-26.

Automatic conversion script
Id: cif_fix_values 2281 2013-09-26 08:29:07Z andrius 
;
_cod_original_sg_symbol_H-M Pbca
_cod_database_code 7214249

loop_
_symmetry_equiv_pos_as_xyz
'x, y, z'
'-x+1/2, -y, z+1/2'
'-x, y+1/2, -z+1/2'
'x+1/2, -y+1/2, -z'
'-x, -y, -z'
'x-1/2, y, -z-1/2'
'x, -y-1/2, z-1/2'
'-x-1/2, y-1/2, z'

loop_
_atom_site_label
_atom_site_type_symbol
_atom_site_fract_x
_atom_site_fract_y
_atom_site_fract_z
_atom_site_U_iso_or_equiv
_atom_site_adp_type
_atom_site_occupancy
_atom_site_symmetry_multiplicity
_atom_site_calc_flag
_atom_site_refinement_flags
C1 C 0.7114(2) 0.9246(4) 0.64655(12) 0.0227(6) Uani 1 1 d .
C2 C 0.5558(2) 0.7920(4) 0.65362(12) 0.0251(7) Uani 1 1 d .
C3 C 0.5946(2) 0.8255(4) 0.70651(12) 0.0230(7) Uani 1 1 d .
C4 C 0.5530(2) 0.7875(4) 0.75386(12) 0.0237(7) Uani 1 1 d .
H4 H 0.4899 0.7372 0.7565 0.028 Uiso 1 1 calc R
C5 C 0.6091(2) 0.8271(4) 0.79777(12) 0.0258(7) Uani 1 1 d .
C6 C 0.7037(2) 0.9032(5) 0.79334(12) 0.0307(8) Uani 1 1 d .
H6 H 0.7400 0.9288 0.8229 0.037 Uiso 1 1 calc R
C7 C 0.7444(2) 0.9411(4) 0.74525(12) 0.0293(7) Uani 1 1 d .
H7 H 0.8075 0.9911 0.7422 0.035 Uiso 1 1 calc R
C8 C 0.6883(2) 0.9022(4) 0.70234(12) 0.0228(7) Uani 1 1 d .
C9 C 0.5704(2) 0.7861(4) 0.85058(12) 0.0270(7) Uani 1 1 d .
C10 C 0.6259(2) 0.8348(4) 0.56483(11) 0.0239(7) Uani 1 1 d .
H10A H 0.5681 0.7618 0.5561 0.029 Uiso 1 1 calc R
H10B H 0.6839 0.7653 0.5544 0.029 Uiso 1 1 calc R
C11 C 0.6226(2) 1.0128(4) 0.53446(11) 0.0194(6) Uani 1 1 d .
C12 C 0.6497(2) 1.0133(5) 0.48288(12) 0.0291(8) Uani 1 1 d .
H12 H 0.6692 0.9046 0.4668 0.035 Uiso 1 1 calc R
C13 C 0.6473(2) 1.1765(6) 0.45584(13) 0.0384(9) Uani 1 1 d .
H13 H 0.6657 1.1796 0.4214 0.046 Uiso 1 1 calc R
C14 C 0.6173(2) 1.3348(5) 0.48035(14) 0.0351(9) Uani 1 1 d .
H14 H 0.6155 1.4469 0.4629 0.042 Uiso 1 1 calc R
C15 C 0.5899(2) 1.3243(4) 0.53128(13) 0.0301(8) Uani 1 1 d .
H15 H 0.5692 1.4314 0.5478 0.036 Uiso 1 1 calc R
N1 N 0.62876(18) 0.8595(3) 0.62011(9) 0.0217(6) Uani 1 1 d .
N2 N 0.59187(18) 1.1652(3) 0.55827(10) 0.0237(6) Uani 1 1 d .
O1 O 0.78499(15) 0.9853(3) 0.62629(8) 0.0303(5) Uani 1 1 d .
O2 O 0.47907(16) 0.7215(4) 0.64046(9) 0.0377(6) Uani 1 1 d .
O3 O 0.47992(17) 0.7182(4) 0.84946(9) 0.0371(6) Uani 1 1 d .
H3 H 0.4617 0.6954 0.8788 0.056 Uiso 1 1 calc R
O4 O 0.61901(17) 0.8115(3) 0.88942(9) 0.0368(6) Uani 1 1 d .

loop_
_atom_site_aniso_label
_atom_site_aniso_U_11
_atom_site_aniso_U_22
_atom_site_aniso_U_33
_atom_site_aniso_U_23
_atom_site_aniso_U_13
_atom_site_aniso_U_12
C1 0.0245(15) 0.0141(14) 0.0294(16) -0.0002(13) 0.0011(13) 0.0000(13)
C2 0.0276(16) 0.0212(15) 0.0266(17) 0.0079(14) 0.0003(13) 0.0010(14)
C3 0.0253(15) 0.0175(14) 0.0261(16) 0.0042(13) 0.0002(13) 0.0039(13)
C4 0.0254(15) 0.0146(14) 0.0312(17) 0.0057(14) 0.0027(13) 0.0017(13)
C5 0.0342(17) 0.0182(15) 0.0250(17) 0.0017(13) 0.0037(14) 0.0040(14)
C6 0.0393(19) 0.0263(17) 0.0265(17) 0.0012(15) -0.0029(15) -0.0090(15)
C7 0.0321(16) 0.0226(16) 0.0332(18) 0.0031(15) -0.0007(15) -0.0111(14)
C8 0.0264(15) 0.0135(14) 0.0285(17) 0.0016(13) -0.0008(13) -0.0019(13)
C9 0.0375(17) 0.0169(14) 0.0265(17) 0.0018(14) 0.0034(15) -0.0005(14)
C10 0.0281(16) 0.0185(15) 0.0251(16) -0.0033(13) 0.0019(13) -0.0019(13)
C11 0.0138(13) 0.0204(15) 0.0240(16) -0.0009(13) -0.0030(11) -0.0005(12)
C12 0.0224(15) 0.043(2) 0.0216(16) -0.0009(15) 0.0002(13) 0.0111(15)
C13 0.0273(17) 0.064(3) 0.0235(17) 0.0155(18) -0.0003(14) 0.0071(18)
C14 0.0277(17) 0.039(2) 0.039(2) 0.0224(18) -0.0070(15) -0.0031(16)
C15 0.0263(16) 0.0206(16) 0.044(2) 0.0009(15) -0.0090(15) -0.0005(14)
N1 0.0258(13) 0.0166(12) 0.0227(13) 0.0038(11) 0.0020(10) -0.0020(11)
N2 0.0256(13) 0.0201(13) 0.0255(14) 0.0006(11) -0.0016(11) -0.0001(11)
O1 0.0285(11) 0.0296(12) 0.0329(13) 0.0020(11) 0.0057(10) -0.0075(10)
O2 0.0295(12) 0.0501(16) 0.0336(14) 0.0112(12) -0.0065(10) -0.0168(12)
O3 0.0413(13) 0.0451(15) 0.0250(12) 0.0021(12) 0.0069(11) -0.0120(12)
O4 0.0457(14) 0.0398(14) 0.0250(12) 0.0040(11) -0.0010(11) -0.0039(12)

loop_
_atom_type_symbol
_atom_type_description
_atom_type_scat_dispersion_real
_atom_type_scat_dispersion_imag
_atom_type_scat_source
C C 0.0033 0.0016 'International Tables Vol C Tables 4.2.6.8 and 6.1.1.4'
H H 0.0000 0.0000 'International Tables Vol C Tables 4.2.6.8 and 6.1.1.4'
N N 0.0061 0.0033 'International Tables Vol C Tables 4.2.6.8 and 6.1.1.4'
O O 0.0106 0.0060 'International Tables Vol C Tables 4.2.6.8 and 6.1.1.4'

loop_
_geom_angle_atom_site_label_1
_geom_angle_atom_site_label_2
_geom_angle_atom_site_label_3
_geom_angle
O1 C1 N1 124.6(3)
O1 C1 C8 129.5(3)
N1 C1 C8 105.9(2)
O2 C2 N1 125.1(3)
O2 C2 C3 129.3(3)
N1 C2 C3 105.6(3)
C4 C3 C8 121.4(3)
C4 C3 C2 130.3(3)
C8 C3 C2 108.3(3)
C3 C4 C5 117.8(3)
C3 C4 H4 121.1
C5 C4 H4 121.1
C6 C5 C4 120.6(3)
C6 C5 C9 118.2(3)
C4 C5 C9 121.2(3)
C7 C6 C5 120.9(3)
C7 C6 H6 119.6
C5 C6 H6 119.6
C8 C7 C6 118.0(3)
C8 C7 H7 121.0
C6 C7 H7 121.0
C7 C8 C3 121.4(3)
C7 C8 C1 130.5(3)
C3 C8 C1 108.1(3)
O4 C9 O3 125.0(3)
O4 C9 C5 122.8(3)
O3 C9 C5 112.1(3)
N1 C10 C11 114.4(2)
N1 C10 H10A 108.6
C11 C10 H10A 108.6
N1 C10 H10B 108.6
C11 C10 H10B 108.6
H10A C10 H10B 107.6
N2 C11 C12 121.9(3)
N2 C11 C10 118.2(3)
C12 C11 C10 119.9(3)
C13 C12 C11 119.3(3)
C13 C12 H12 120.4
C11 C12 H12 120.4
C14 C13 C12 119.2(3)
C14 C13 H13 120.4
C12 C13 H13 120.4
C13 C14 C15 118.6(3)
C13 C14 H14 120.7
C15 C14 H14 120.7
N2 C15 C14 122.8(3)
N2 C15 H15 118.6
C14 C15 H15 118.6
C1 N1 C2 112.0(2)
C1 N1 C10 123.5(2)
C2 N1 C10 123.6(3)
C11 N2 C15 118.1(3)
C9 O3 H3 109.5

loop_
_geom_bond_atom_site_label_1
_geom_bond_atom_site_label_2
_geom_bond_distance
C1 O1 1.208(3)
C1 N1 1.395(4)
C1 C8 1.494(4)
C2 O2 1.205(4)
C2 N1 1.405(4)
C2 C3 1.493(4)
C3 C4 1.381(4)
C3 C8 1.387(4)
C4 C5 1.401(4)
C4 H4 0.9300
C5 C6 1.397(4)
C5 C9 1.500(4)
C6 C7 1.394(4)
C6 H6 0.9300
C7 C8 1.379(4)
C7 H7 0.9300
C9 O4 1.219(4)
C9 O3 1.319(4)
C10 N1 1.450(4)
C10 C11 1.513(4)
C10 H10A 0.9700
C10 H10B 0.9700
C11 N2 1.332(4)
C11 C12 1.391(4)
C12 C13 1.376(5)
C12 H12 0.9300
C13 C14 1.373(5)
C13 H13 0.9300
C14 C15 1.378(5)
C14 H14 0.9300
C15 N2 1.350(4)
C15 H15 0.9300
O3 H3 0.8200

loop_
_geom_torsion_atom_site_label_1
_geom_torsion_atom_site_label_2
_geom_torsion_atom_site_label_3
_geom_torsion_atom_site_label_4
_geom_torsion
O2 C2 C3 C4 -1.0(6)
N1 C2 C3 C4 179.5(3)
O2 C2 C3 C8 177.1(3)
N1 C2 C3 C8 -2.4(3)
C8 C3 C4 C5 -0.7(4)
C2 C3 C4 C5 177.2(3)
C3 C4 C5 C6 0.2(4)
C3 C4 C5 C9 -178.6(3)
C4 C5 C6 C7 -0.1(5)
C9 C5 C6 C7 178.8(3)
C5 C6 C7 C8 0.4(5)
C6 C7 C8 C3 -0.8(5)
C6 C7 C8 C1 -179.1(3)
C4 C3 C8 C7 1.0(5)
C2 C3 C8 C7 -177.3(3)
C4 C3 C8 C1 179.7(3)
C2 C3 C8 C1 1.4(3)
O1 C1 C8 C7 -1.3(6)
N1 C1 C8 C7 178.7(3)
O1 C1 C8 C3 -179.7(3)
N1 C1 C8 C3 0.2(3)
C6 C5 C9 O4 -2.1(5)
C4 C5 C9 O4 176.7(3)
C6 C5 C9 O3 178.8(3)
C4 C5 C9 O3 -2.3(4)
N1 C10 C11 N2 -20.7(4)
N1 C10 C11 C12 160.4(3)
N2 C11 C12 C13 1.8(4)
C10 C11 C12 C13 -179.4(3)
C11 C12 C13 C14 -0.6(5)
C12 C13 C14 C15 -0.5(5)
C13 C14 C15 N2 0.5(5)
O1 C1 N1 C2 178.1(3)
C8 C1 N1 C2 -1.8(3)
O1 C1 N1 C10 8.1(5)
C8 C1 N1 C10 -171.8(2)
O2 C2 N1 C1 -176.9(3)
C3 C2 N1 C1 2.6(3)
O2 C2 N1 C10 -7.0(5)
C3 C2 N1 C10 172.6(2)
C11 C10 N1 C1 -71.9(4)
C11 C10 N1 C2 119.3(3)
C12 C11 N2 C15 -1.8(4)
C10 C11 N2 C15 179.4(3)
C14 C15 N2 C11 0.7(4)
